data_4316248
loop_
_publ_author_name
'Shyam Biswas'
'Markus Tonigold'
'Manfred Speldrich'
'Paul K\"ogerler'
'Matthias Weil'
'Dirk Volkmer'

_publ_contact_author_address
;Ulm University 
Institute of Inorganic Chemistry 2, Materials and Catalysis 
Albert-Einstein-Allee 11 
D-89081 Ulm 
Germany 
;
_publ_contact_author_email dirk.volkmer@uni-ulm.de
_publ_contact_author_fax '+49 (0)731/50-23039'
_publ_contact_author_name 'Professor Dirk Volkmer'
_publ_contact_author_phone '+49 (0)731/50-23921'
_publ_section_title
;
 Syntheses and Magnetostructural Investigations on Kuratowski-Type Homo-
 and Heteropentanuclear Coordination Compounds [MZn4Cl4(L)6] (MII= Zn, Fe,
 Co, Ni, or Cu; L = 5,6-Dimethyl-1,2,3-benzotriazolate) Represented by the
 Nonplanar K3,3 Graph
;
_journal_name_full 'Inorganic Chemistry'
_journal_page_first 7424
_journal_page_last 7434
_journal_paper_doi 10.1021/ic100749k
_journal_volume 49
_journal_year 2010
_chemical_formula_moiety 'C48 H48 Cl4 Fe1 N18 Zn4'
_chemical_formula_sum 'C48 H48 Cl4 Fe N18 Zn4'
_chemical_formula_weight 1336.18
_chemical_name_systematic
;hexakis(\m~3~-5,6-Dimethyl-benzotriazolato)-

tetrakis(chloro-zinc(II))-iron(II)

dimethylformamide solvate

;
_space_group_IT_number 227
_symmetry_cell_setting cubic
_symmetry_Int_Tables_number 227
_symmetry_space_group_name_Hall '-F 4vw 2vw 3'
_symmetry_space_group_name_H-M 'F d -3 m :2'
_atom_sites_solution_hydrogens geom
_atom_sites_solution_primary direct
_atom_sites_solution_secondary difmap
_audit_creation_method SHELXL-97
_cell_angle_alpha 90.00
_cell_angle_beta 90.00
_cell_angle_gamma 90.00
_cell_formula_units_Z 8
_cell_length_a 23.456(3)
_cell_length_b 23.456(3)
_cell_length_c 23.456(3)
_cell_measurement_reflns_used 25502
_cell_measurement_temperature 293(2)
_cell_measurement_theta_max 25.95
_cell_measurement_theta_min 2.45
_cell_volume 12905(3)
_computing_cell_refinement 'Bruker XSCANS'
_computing_data_collection 'Bruker XSCANS'
_computing_data_reduction 'Bruker SHELXTL'
_computing_molecular_graphics 'Bruker SHELXTL'
_computing_publication_material 'Bruker SHELXTL'
_computing_structure_refinement 'SHELXL-97 (Sheldrick, 1997)'
_computing_structure_solution 'SHELXS-97 (Sheldrick, 1990)'
_diffrn_ambient_temperature 293(2)
_diffrn_measured_fraction_theta_full 0.995
_diffrn_measured_fraction_theta_max 0.995
_diffrn_measurement_device_type 'Bruker P4'
_diffrn_measurement_method '\w scans'
_diffrn_radiation_monochromator graphite
_diffrn_radiation_probe x-ray
_diffrn_radiation_type MoK\a
_diffrn_radiation_wavelength 0.71073
_diffrn_reflns_av_R_equivalents 0.0479
_diffrn_reflns_av_sigmaI/netI 0.0117
_diffrn_reflns_limit_h_max 28
_diffrn_reflns_limit_h_min -28
_diffrn_reflns_limit_k_max 26
_diffrn_reflns_limit_k_min -27
_diffrn_reflns_limit_l_max 28
_diffrn_reflns_limit_l_min -28
_diffrn_reflns_number 24622
_diffrn_reflns_theta_full 25.96
_diffrn_reflns_theta_max 25.96
_diffrn_reflns_theta_min 2.46
_diffrn_source 'fine-focus sealed tube'
_diffrn_source_type 'STOE IPDS'
_exptl_absorpt_coefficient_mu 1.895
_exptl_absorpt_correction_type none
_exptl_crystal_colour yellow
_exptl_crystal_density_diffrn 1.375
_exptl_crystal_density_method 'not measured'
_exptl_crystal_description 'truncated octahedron'
_exptl_crystal_F_000 5408
_exptl_crystal_size_max 0.39
_exptl_crystal_size_mid 0.31
_exptl_crystal_size_min 0.31
_refine_diff_density_max 2.919
_refine_diff_density_min -0.430
_refine_diff_density_rms 0.216
_refine_ls_extinction_method none
_refine_ls_goodness_of_fit_ref 1.278
_refine_ls_hydrogen_treatment constr
_refine_ls_matrix_type full
_refine_ls_number_parameters 43
_refine_ls_number_reflns 648
_refine_ls_number_restraints 0
_refine_ls_restrained_S_all 1.278
_refine_ls_R_factor_all 0.0698
_refine_ls_R_factor_gt 0.0653
_refine_ls_shift/su_max 0.000
_refine_ls_shift/su_mean 0.000
_refine_ls_structure_factor_coef Fsqd
_refine_ls_weighting_details 'calc w=1/[\s^2^(Fo^2^)+(0.1459P)^2^+49.9720P] where P=(Fo^2^+2Fc^2^)/3'
_refine_ls_weighting_scheme calc
_refine_ls_wR_factor_gt 0.2208
_refine_ls_wR_factor_ref 0.2239
_reflns_number_gt 567
_reflns_number_total 648
_reflns_threshold_expression >2sigma(I)
_cod_data_source_file ic100749k_si_002_3.cif
_cod_data_source_block 2aFe
_cod_original_sg_symbol_H-M 'F d -3 m'
_cod_original_formula_sum 'C48 H48 Cl4 Fe1 N18 Zn4'
_cod_database_code 4316248

loop_
_symmetry_equiv_pos_as_xyz
'x, y, z'
'-x+3/4, -y+1/4, z+1/2'
'-x+1/4, y+1/2, -z+3/4'
'x+1/2, -y+3/4, -z+1/4'
'z, x, y'
'z+1/2, -x+3/4, -y+1/4'
'-z+3/4, -x+1/4, y+1/2'
'-z+1/4, x+1/2, -y+3/4'
'y, z, x'
'-y+1/4, z+1/2, -x+3/4'
'y+1/2, -z+3/4, -x+1/4'
'-y+3/4, -z+1/4, x+1/2'
'y+3/4, x+1/4, -z+1/2'
'-y, -x, -z'
'y+1/4, -x+1/2, z+3/4'
'-y+1/2, x+3/4, z+1/4'
'x+3/4, z+1/4, -y+1/2'
'-x+1/2, z+3/4, y+1/4'
'-x, -z, -y'
'x+1/4, -z+1/2, y+3/4'
'z+3/4, y+1/4, -x+1/2'
'z+1/4, -y+1/2, x+3/4'
'-z+1/2, y+3/4, x+1/4'
'-z, -y, -x'
'x, y+1/2, z+1/2'
'-x+3/4, -y+3/4, z+1'
'-x+1/4, y+1, -z+5/4'
'x+1/2, -y+5/4, -z+3/4'
'z, x+1/2, y+1/2'
'z+1/2, -x+5/4, -y+3/4'
'-z+3/4, -x+3/4, y+1'
'-z+1/4, x+1, -y+5/4'
'y, z+1/2, x+1/2'
'-y+1/4, z+1, -x+5/4'
'y+1/2, -z+5/4, -x+3/4'
'-y+3/4, -z+3/4, x+1'
'y+3/4, x+3/4, -z+1'
'-y, -x+1/2, -z+1/2'
'y+1/4, -x+1, z+5/4'
'-y+1/2, x+5/4, z+3/4'
'x+3/4, z+3/4, -y+1'
'-x+1/2, z+5/4, y+3/4'
'-x, -z+1/2, -y+1/2'
'x+1/4, -z+1, y+5/4'
'z+3/4, y+3/4, -x+1'
'z+1/4, -y+1, x+5/4'
'-z+1/2, y+5/4, x+3/4'
'-z, -y+1/2, -x+1/2'
'x+1/2, y, z+1/2'
'-x+5/4, -y+1/4, z+1'
'-x+3/4, y+1/2, -z+5/4'
'x+1, -y+3/4, -z+3/4'
'z+1/2, x, y+1/2'
'z+1, -x+3/4, -y+3/4'
'-z+5/4, -x+1/4, y+1'
'-z+3/4, x+1/2, -y+5/4'
'y+1/2, z, x+1/2'
'-y+3/4, z+1/2, -x+5/4'
'y+1, -z+3/4, -x+3/4'
'-y+5/4, -z+1/4, x+1'
'y+5/4, x+1/4, -z+1'
'-y+1/2, -x, -z+1/2'
'y+3/4, -x+1/2, z+5/4'
'-y+1, x+3/4, z+3/4'
'x+5/4, z+1/4, -y+1'
'-x+1, z+3/4, y+3/4'
'-x+1/2, -z, -y+1/2'
'x+3/4, -z+1/2, y+5/4'
'z+5/4, y+1/4, -x+1'
'z+3/4, -y+1/2, x+5/4'
'-z+1, y+3/4, x+3/4'
'-z+1/2, -y, -x+1/2'
'x+1/2, y+1/2, z'
'-x+5/4, -y+3/4, z+1/2'
'-x+3/4, y+1, -z+3/4'
'x+1, -y+5/4, -z+1/4'
'z+1/2, x+1/2, y'
'z+1, -x+5/4, -y+1/4'
'-z+5/4, -x+3/4, y+1/2'
'-z+3/4, x+1, -y+3/4'
'y+1/2, z+1/2, x'
'-y+3/4, z+1, -x+3/4'
'y+1, -z+5/4, -x+1/4'
'-y+5/4, -z+3/4, x+1/2'
'y+5/4, x+3/4, -z+1/2'
'-y+1/2, -x+1/2, -z'
'y+3/4, -x+1, z+3/4'
'-y+1, x+5/4, z+1/4'
'x+5/4, z+3/4, -y+1/2'
'-x+1, z+5/4, y+1/4'
'-x+1/2, -z+1/2, -y'
'x+3/4, -z+1, y+3/4'
'z+5/4, y+3/4, -x+1/2'
'z+3/4, -y+1, x+3/4'
'-z+1, y+5/4, x+1/4'
'-z+1/2, -y+1/2, -x'
'-x, -y, -z'
'x-3/4, y-1/4, -z-1/2'
'x-1/4, -y-1/2, z-3/4'
'-x-1/2, y-3/4, z-1/4'
'-z, -x, -y'
'-z-1/2, x-3/4, y-1/4'
'z-3/4, x-1/4, -y-1/2'
'z-1/4, -x-1/2, y-3/4'
'-y, -z, -x'
'y-1/4, -z-1/2, x-3/4'
'-y-1/2, z-3/4, x-1/4'
'y-3/4, z-1/4, -x-1/2'
'-y-3/4, -x-1/4, z-1/2'
'y, x, z'
'-y-1/4, x-1/2, -z-3/4'
'y-1/2, -x-3/4, -z-1/4'
'-x-3/4, -z-1/4, y-1/2'
'x-1/2, -z-3/4, -y-1/4'
'x, z, y'
'-x-1/4, z-1/2, -y-3/4'
'-z-3/4, -y-1/4, x-1/2'
'-z-1/4, y-1/2, -x-3/4'
'z-1/2, -y-3/4, -x-1/4'
'z, y, x'
'-x, -y+1/2, -z+1/2'
'x-3/4, y+1/4, -z'
'x-1/4, -y, z-1/4'
'-x-1/2, y-1/4, z+1/4'
'-z, -x+1/2, -y+1/2'
'-z-1/2, x-1/4, y+1/4'
'z-3/4, x+1/4, -y'
'z-1/4, -x, y-1/4'
'-y, -z+1/2, -x+1/2'
'y-1/4, -z, x-1/4'
'-y-1/2, z-1/4, x+1/4'
'y-3/4, z+1/4, -x'
'-y-3/4, -x+1/4, z'
'y, x+1/2, z+1/2'
'-y-1/4, x, -z-1/4'
'y-1/2, -x-1/4, -z+1/4'
'-x-3/4, -z+1/4, y'
'x-1/2, -z-1/4, -y+1/4'
'x, z+1/2, y+1/2'
'-x-1/4, z, -y-1/4'
'-z-3/4, -y+1/4, x'
'-z-1/4, y, -x-1/4'
'z-1/2, -y-1/4, -x+1/4'
'z, y+1/2, x+1/2'
'-x+1/2, -y, -z+1/2'
'x-1/4, y-1/4, -z'
'x+1/4, -y-1/2, z-1/4'
'-x, y-3/4, z+1/4'
'-z+1/2, -x, -y+1/2'
'-z, x-3/4, y+1/4'
'z-1/4, x-1/4, -y'
'z+1/4, -x-1/2, y-1/4'
'-y+1/2, -z, -x+1/2'
'y+1/4, -z-1/2, x-1/4'
'-y, z-3/4, x+1/4'
'y-1/4, z-1/4, -x'
'-y-1/4, -x-1/4, z'
'y+1/2, x, z+1/2'
'-y+1/4, x-1/2, -z-1/4'
'y, -x-3/4, -z+1/4'
'-x-1/4, -z-1/4, y'
'x, -z-3/4, -y+1/4'
'x+1/2, z, y+1/2'
'-x+1/4, z-1/2, -y-1/4'
'-z-1/4, -y-1/4, x'
'-z+1/4, y-1/2, -x-1/4'
'z, -y-3/4, -x+1/4'
'z+1/2, y, x+1/2'
'-x+1/2, -y+1/2, -z'
'x-1/4, y+1/4, -z-1/2'
'x+1/4, -y, z-3/4'
'-x, y-1/4, z-1/4'
'-z+1/2, -x+1/2, -y'
'-z, x-1/4, y-1/4'
'z-1/4, x+1/4, -y-1/2'
'z+1/4, -x, y-3/4'
'-y+1/2, -z+1/2, -x'
'y+1/4, -z, x-3/4'
'-y, z-1/4, x-1/4'
'y-1/4, z+1/4, -x-1/2'
'-y-1/4, -x+1/4, z-1/2'
'y+1/2, x+1/2, z'
'-y+1/4, x, -z-3/4'
'y, -x-1/4, -z-1/4'
'-x-1/4, -z+1/4, y-1/2'
'x, -z-1/4, -y-1/4'
'x+1/2, z+1/2, y'
'-x+1/4, z, -y-3/4'
'-z-1/4, -y+1/4, x-1/2'
'-z+1/4, y, -x-3/4'
'z, -y-1/4, -x-1/4'
'z+1/2, y+1/2, x'

loop_
_atom_site_label
_atom_site_type_symbol
_atom_site_fract_x
_atom_site_fract_y
_atom_site_fract_z
_atom_site_U_iso_or_equiv
_atom_site_adp_type
_atom_site_occupancy
_atom_site_symmetry_multiplicity
_atom_site_calc_flag
_atom_site_refinement_flags
_atom_site_disorder_assembly
_atom_site_disorder_group
Fe1 Fe 0.1250 0.1250 0.6250 0.0250(8) Uani 1 24 d S . .
Zn1 Zn 0.21250(3) 0.21250(3) 0.71250(3) 0.0312(6) Uani 1 6 d S . .
Cl1 Cl 0.26587(8) 0.26587(8) 0.76587(8) 0.0569(10) Uani 1 6 d S . .
N1 N 0.15820(16) 0.15820(16) 0.7516(2) 0.0327(12) Uani 1 2 d S . .
N2 N 0.1250 0.1250 0.7187(3) 0.0329(18) Uani 1 4 d S . .
C1 C 0.1461(2) 0.1461(2) 0.8061(3) 0.0355(15) Uani 1 2 d S . .
C2 C 0.1683(2) 0.1683(2) 0.8577(3) 0.0416(17) Uani 1 2 d S . .
H2 H 0.1963 0.1963 0.8578 0.050 Uiso 1 2 calc SR . .
C3 C 0.1465(2) 0.1465(2) 0.9083(3) 0.0411(16) Uani 1 2 d S . .
C4 C 0.1684(3) 0.1684(3) 0.9638(3) 0.055(2) Uani 1 2 d S . .
H4A H 0.1991 0.1446 0.9767 0.083 Uiso 0.50 1 calc PR . .
H4B H 0.1383 0.1681 0.9915 0.083 Uiso 0.50 1 calc PR . .
H4C H 0.1820 0.2067 0.9589 0.083 Uiso 0.50 1 calc PR . .

loop_
_atom_site_aniso_label
_atom_site_aniso_U_11
_atom_site_aniso_U_22
_atom_site_aniso_U_33
_atom_site_aniso_U_23
_atom_site_aniso_U_13
_atom_site_aniso_U_12
Fe1 0.0250(8) 0.0250(8) 0.0250(8) 0.000 0.000 0.000
Zn1 0.0312(6) 0.0312(6) 0.0312(6) -0.0027(3) -0.0027(3) -0.0027(3)
Cl1 0.0569(10) 0.0569(10) 0.0569(10) -0.0147(8) -0.0147(8) -0.0147(8)
N1 0.0356(18) 0.0356(18) 0.027(3) -0.0005(15) -0.0005(15) -0.008(2)
N2 0.034(3) 0.034(3) 0.031(4) 0.000 0.000 -0.008(3)
C1 0.039(2) 0.039(2) 0.029(3) -0.0019(19) -0.0019(19) -0.002(3)
C2 0.046(3) 0.046(3) 0.032(4) -0.0037(19) -0.0037(19) -0.010(3)
C3 0.048(2) 0.048(2) 0.028(3) -0.002(2) -0.002(2) 0.000(3)
C4 0.067(3) 0.067(3) 0.032(4) -0.004(2) -0.004(2) -0.016(4)

loop_
_atom_type_symbol
_atom_type_description
_atom_type_scat_dispersion_real
_atom_type_scat_dispersion_imag
_atom_type_scat_source
C C 0.0033 0.0016 'International Tables Vol C Tables 4.2.6.8 and 6.1.1.4'
H H 0.0000 0.0000 'International Tables Vol C Tables 4.2.6.8 and 6.1.1.4'
N N 0.0061 0.0033 'International Tables Vol C Tables 4.2.6.8 and 6.1.1.4'
Zn Zn 0.2839 1.4301 'International Tables Vol C Tables 4.2.6.8 and 6.1.1.4'
Cl Cl 0.1484 0.1585 'International Tables Vol C Tables 4.2.6.8 and 6.1.1.4'
Fe Fe 0.3463 0.8444 'International Tables Vol C Tables 4.2.6.8 and 6.1.1.4'

loop_
_geom_angle_atom_site_label_1
_geom_angle_atom_site_label_2
_geom_angle_atom_site_label_3
_geom_angle
_geom_angle_site_symmetry_1
_geom_angle_site_symmetry_3
_geom_angle_publ_flag
N2 Fe1 N2 90.000(1) 59_455 . ?
N2 Fe1 N2 90.0 59_455 27_545 ?
N2 Fe1 N2 180.000(1) . 27_545 ?
N2 Fe1 N2 90.0 59_455 53_455 ?
N2 Fe1 N2 90.000(1) . 53_455 ?
N2 Fe1 N2 90.0 27_545 53_455 ?
N2 Fe1 N2 90.000(1) 59_455 7 ?
N2 Fe1 N2 90.0 . 7 ?
N2 Fe1 N2 90.000(1) 27_545 7 ?
N2 Fe1 N2 180.0 53_455 7 ?
N2 Fe1 N2 180.000(1) 59_455 33_545 ?
N2 Fe1 N2 90.000(1) . 33_545 ?
N2 Fe1 N2 90.0 27_545 33_545 ?
N2 Fe1 N2 90.000(1) 53_455 33_545 ?
N2 Fe1 N2 90.0 7 33_545 ?
N1 Zn1 N1 100.1(2) 33_545 . ?
N1 Zn1 N1 100.1(2) 33_545 53_455 ?
N1 Zn1 N1 100.1(2) . 53_455 ?
N1 Zn1 Cl1 117.75(16) 33_545 . ?
N1 Zn1 Cl1 117.75(16) . . ?
N1 Zn1 Cl1 117.75(16) 53_455 . ?
C1 N1 N2 107.6(6) . . ?
C1 N1 Zn1 134.4(5) . . ?
N2 N1 Zn1 118.0(4) . . ?
N1 N2 N1 110.0(7) . 50_454 ?
N1 N2 Fe1 125.0(4) . . ?
N1 N2 Fe1 125.0(4) 50_454 . ?
N1 C1 C1 107.4(4) . 50_454 ?
N1 C1 C2 131.2(7) . . ?
C1 C1 C2 121.3(4) 50_454 . ?
C3 C2 C1 117.2(7) . . ?
C2 C3 C3 121.4(4) . 50_454 ?
C2 C3 C4 119.4(7) . . ?
C3 C3 C4 119.2(5) 50_454 . ?

loop_
_geom_bond_atom_site_label_1
_geom_bond_atom_site_label_2
_geom_bond_distance
_geom_bond_site_symmetry_2
_geom_bond_publ_flag
Fe1 N2 2.198(8) 59_455 ?
Fe1 N2 2.198(8) . ?
Fe1 N2 2.198(8) 27_545 ?
Fe1 N2 2.198(8) 53_455 ?
Fe1 N2 2.198(8) 7 ?
Fe1 N2 2.198(8) 33_545 ?
Zn1 N1 2.022(5) 33_545 ?
Zn1 N1 2.022(5) . ?
Zn1 N1 2.022(5) 53_455 ?
Zn1 Cl1 2.168(3) . ?
N1 C1 1.341(9) . ?
N1 N2 1.345(7) . ?
N2 N1 1.345(7) 50_454 ?
C1 C1 1.399(15) 50_454 ?
C1 C2 1.417(10) . ?
C2 C3 1.389(10) . ?
C3 C3 1.425(15) 50_454 ?
C3 C4 1.491(10) . ?
